data_7036661
loop_
_publ_author_name
'Giffin, Kaitie A.'
'Korobkov, Ilia'
'Baker, R. Tom'

_publ_section_title
;
 Br\/onsted acid-promoted C-F bond activation in [P,S]-ligated neutral and
 anionic perfluoronickelacyclopentanes.
;
_journal_issue 45
_journal_name_full 'Dalton transactions (Cambridge, England : 2003)'
_journal_page_first 19587
_journal_page_last 19596
_journal_paper_doi 10.1039/c5dt02912k
_journal_volume 44
_journal_year 2015
_chemical_formula_sum 'C41 H31 F7 Ni P2 S'
_chemical_formula_weight 809.37
_chemical_name_systematic '[1,2,4-(S),(Ph2P),Me(C6H3)]Ni[CF(PPh3)(CF2)3] '
_space_group_crystal_system triclinic
_space_group_IT_number 2
_space_group_name_Hall '-P 1'
_space_group_name_H-M_alt 'P -1'
_symmetry_space_group_name_Hall '-P 1'
_symmetry_space_group_name_H-M 'P -1'
_atom_sites_solution_hydrogens geom
_audit_creation_method SHELXL-2013
_audit_update_record
;
2015-07-22 deposited with the CCDC.
2015-09-15 downloaded from the CCDC.
;
_cell_angle_alpha 101.318(6)
_cell_angle_beta 92.410(6)
_cell_angle_gamma 100.701(7)
_cell_formula_units_Z 2
_cell_length_a 9.0623(16)
_cell_length_b 12.292(2)
_cell_length_c 16.724(3)
_cell_measurement_reflns_used 3084
_cell_measurement_temperature 200(2)
_cell_measurement_theta_max 23.32
_cell_measurement_theta_min 2.49
_cell_volume 1789.0(5)
_computing_cell_refinement 'APEX II, Bruker (2009)'
_computing_data_collection 'APEX II, Bruker (2009)'
_computing_data_reduction 'XPREP, Bruker (2009)'
_computing_molecular_graphics 'SHELXTL, Bruker (2004)'
_computing_publication_material 'SHELXTL, Bruker (2004)'
_computing_structure_refinement 'SHELXL-2013 (Sheldrick, 2013)'
_computing_structure_solution 'SHELXS-03 (Sheldrick, 2003)'
_diffrn_ambient_temperature 200(2)
_diffrn_measured_fraction_theta_full 0.674
_diffrn_measured_fraction_theta_max 0.828
_diffrn_measurement_device_type 'Bruker APEX-II CCD'
_diffrn_measurement_method '\f and \w scans'
_diffrn_radiation_type MoK\a
_diffrn_radiation_wavelength 0.71073
_diffrn_reflns_av_unetI/netI 0.1524
_diffrn_reflns_laue_measured_fraction_full 0.674
_diffrn_reflns_laue_measured_fraction_max 0.828
_diffrn_reflns_limit_h_max 10
_diffrn_reflns_limit_h_min -10
_diffrn_reflns_limit_k_max 13
_diffrn_reflns_limit_k_min -13
_diffrn_reflns_limit_l_max 18
_diffrn_reflns_limit_l_min 0
_diffrn_reflns_number 5457
_diffrn_reflns_point_group_measured_fraction_full 0.674
_diffrn_reflns_point_group_measured_fraction_max 0.828
_diffrn_reflns_theta_full 25.242
_diffrn_reflns_theta_max 23.444
_diffrn_reflns_theta_min 1.905
_exptl_absorpt_coefficient_mu 0.757
_exptl_absorpt_correction_T_max 0.744896
_exptl_absorpt_correction_T_min 0.561624
_exptl_absorpt_correction_type multi-scan
_exptl_absorpt_process_details 'SADABS, Bruker (2003)'
_exptl_crystal_colour yellow
_exptl_crystal_density_diffrn 1.502
_exptl_crystal_density_meas ?
_exptl_crystal_description plate
_exptl_crystal_F_000 828
_exptl_crystal_size_max 0.080
_exptl_crystal_size_mid 0.030
_exptl_crystal_size_min 0.010
_refine_diff_density_max 0.634
_refine_diff_density_min -0.752
_refine_diff_density_rms 0.125
_refine_ls_extinction_method none
_refine_ls_goodness_of_fit_ref 1.127
_refine_ls_hydrogen_treatment constr
_refine_ls_matrix_type full
_refine_ls_number_parameters 470
_refine_ls_number_reflns 4328
_refine_ls_number_restraints 798
_refine_ls_restrained_S_all 1.042
_refine_ls_R_factor_all 0.1638
_refine_ls_R_factor_gt 0.0802
_refine_ls_shift/su_max 0.001
_refine_ls_shift/su_mean 0.000
_refine_ls_structure_factor_coef Fsqd
_refine_ls_weighting_details 'w=1/[\s^2^(Fo^2^)+(0.0725P)^2^] where P=(Fo^2^+2Fc^2^)/3'
_refine_ls_weighting_scheme calc
_refine_ls_wR_factor_gt 0.1563
_refine_ls_wR_factor_ref 0.1850
_reflns_Friedel_coverage 0.000
_reflns_number_gt 2380
_reflns_number_total 4328
_reflns_threshold_expression 'I > 2\s(I)'
_cod_data_source_file c5dt02912k2.cif
_cod_data_source_block tb119_5
_cod_depositor_comments
;
The following automatic conversions were performed:

'_exptl_crystal_density_meas' value 'n/a' was changed to '?' - the
value is perceived as not measured.

Automatic conversion script
Id: cif_fix_values 3271 2015-04-21 07:52:19Z andrius 

 Adding full bibliography for 7036657--7036663.cif.
;
_cod_database_code 7036661
_shelx_space_group_comment
; 
The symmetry employed for this shelxl refinement is uniquely defined 
by the following loop, which should always be used as a source of 
symmetry information in preference to the above space-group names. 
They are only intended as comments. 
;
_shelx_estimated_absorpt_t_min 0.942
_shelx_estimated_absorpt_t_max 0.992
_shelxl_version_number 2013-4

loop_
_space_group_symop_operation_xyz
'x, y, z'
'-x, -y, -z'

loop_
_atom_site_label
_atom_site_type_symbol
_atom_site_fract_x
_atom_site_fract_y
_atom_site_fract_z
_atom_site_U_iso_or_equiv
_atom_site_adp_type
_atom_site_occupancy
_atom_site_site_symmetry_order
_atom_site_calc_flag
_atom_site_refinement_flags_posn
_atom_site_refinement_flags_adp
Ni1 Ni 0.51094(16) 0.57193(11) 0.73932(7) 0.0300(4) Uani 1 1 d . U
S1 S 0.6497(3) 0.6012(2) 0.63802(15) 0.0352(8) Uani 1 1 d . U
P1 P 0.5551(3) 0.3153(2) 0.67038(15) 0.0316(8) Uani 1 1 d . U
P2 P 0.6043(3) 0.7462(2) 0.80140(15) 0.0328(8) Uani 1 1 d . U
F1 F 0.3601(6) 0.4104(5) 0.5988(3) 0.0346(15) Uani 1 1 d . U
F2 F 0.3144(6) 0.2921(5) 0.7700(3) 0.0424(17) Uani 1 1 d . U
F3 F 0.1628(6) 0.3080(5) 0.6709(3) 0.0424(15) Uani 1 1 d . U
F4 F 0.1365(7) 0.4262(5) 0.8329(3) 0.0499(18) Uani 1 1 d . U
F5 F 0.1612(6) 0.5205(5) 0.7338(3) 0.0447(16) Uani 1 1 d . U
F6 F 0.4339(6) 0.4871(5) 0.8779(3) 0.0426(16) Uani 1 1 d . U
F7 F 0.3265(7) 0.6318(5) 0.8725(3) 0.0436(17) Uani 1 1 d . U
C1 C 0.4198(11) 0.4099(8) 0.6801(5) 0.028(2) Uani 1 1 d . U
C2 C 0.2804(12) 0.3674(9) 0.7233(6) 0.034(2) Uani 1 1 d . U
C3 C 0.2358(12) 0.4630(9) 0.7801(6) 0.035(2) Uani 1 1 d . U
C4 C 0.3776(11) 0.5455(8) 0.8248(6) 0.025(2) Uani 1 1 d . U
C5 C 0.6804(11) 0.3437(8) 0.5926(5) 0.026(2) Uani 1 1 d . U
C6 C 0.8378(11) 0.3496(8) 0.6090(6) 0.034(3) Uani 1 1 d . U
H6A H 0.8789 0.3464 0.6615 0.041 Uiso 1 1 calc R U
C7 C 0.9284(12) 0.3602(9) 0.5450(6) 0.039(3) Uani 1 1 d . U
H7A H 1.0328 0.3608 0.5538 0.047 Uiso 1 1 calc R U
C8 C 0.8742(12) 0.3697(9) 0.4710(6) 0.043(3) Uani 1 1 d . U
H8A H 0.9406 0.3781 0.4292 0.052 Uiso 1 1 calc R U
C9 C 0.7219(12) 0.3672(9) 0.4556(6) 0.037(3) Uani 1 1 d . U
H9A H 0.6841 0.3747 0.4035 0.044 Uiso 1 1 calc R U
C10 C 0.6241(12) 0.3535(9) 0.5170(5) 0.038(3) Uani 1 1 d . U
H10A H 0.5195 0.3510 0.5066 0.046 Uiso 1 1 calc R U
C11 C 0.4721(12) 0.1670(9) 0.6358(6) 0.033(2) Uani 1 1 d . U
C12 C 0.5421(13) 0.0806(9) 0.6509(6) 0.045(3) Uani 1 1 d . U
H12A H 0.6325 0.0993 0.6858 0.054 Uiso 1 1 calc R U
C13 C 0.4848(14) -0.0295(10) 0.6172(6) 0.049(3) Uani 1 1 d . U
H13A H 0.5348 -0.0868 0.6287 0.059 Uiso 1 1 calc R U
C14 C 0.3549(13) -0.0581(10) 0.5665(6) 0.048(3) Uani 1 1 d . U
H14A H 0.3121 -0.1352 0.5441 0.057 Uiso 1 1 calc R U
C15 C 0.2871(13) 0.0270(10) 0.5486(6) 0.045(3) Uani 1 1 d . U
H15A H 0.1996 0.0070 0.5114 0.054 Uiso 1 1 calc R U
C16 C 0.3396(13) 0.1361(10) 0.5814(6) 0.042(2) Uani 1 1 d . U
H16A H 0.2889 0.1924 0.5686 0.050 Uiso 1 1 calc R U
C17 C 0.6555(11) 0.3436(9) 0.7710(5) 0.029(2) Uani 1 1 d . U
C18 C 0.6171(12) 0.2684(10) 0.8237(6) 0.041(3) Uani 1 1 d . U
H18A H 0.5485 0.1986 0.8050 0.049 Uiso 1 1 calc R U
C19 C 0.6818(13) 0.2986(11) 0.9036(6) 0.053(3) Uani 1 1 d . U
H19A H 0.6546 0.2495 0.9402 0.064 Uiso 1 1 calc R U
C20 C 0.7832(13) 0.3970(11) 0.9308(7) 0.055(3) Uani 1 1 d . U
H20A H 0.8279 0.4147 0.9853 0.066 Uiso 1 1 calc R U
C21 C 0.8224(13) 0.4732(10) 0.8782(6) 0.047(3) Uani 1 1 d . U
H21A H 0.8903 0.5434 0.8971 0.057 Uiso 1 1 calc R U
C22 C 0.7573(12) 0.4416(10) 0.7968(6) 0.038(2) Uani 1 1 d . U
H22A H 0.7851 0.4897 0.7596 0.046 Uiso 1 1 calc R U
C23 C 0.7226(12) 0.8148(9) 0.7340(6) 0.033(2) Uani 1 1 d . U
C24 C 0.7431(11) 0.7433(8) 0.6630(6) 0.030(2) Uani 1 1 d . U
C25 C 0.8349(12) 0.7877(9) 0.6069(6) 0.042(3) Uani 1 1 d . U
H25A H 0.8478 0.7410 0.5562 0.050 Uiso 1 1 calc R U
C26 C 0.9059(12) 0.8995(9) 0.6262(6) 0.041(3) Uani 1 1 d . U
H26A H 0.9708 0.9277 0.5886 0.049 Uiso 1 1 calc R U
C27 C 0.8881(12) 0.9741(10) 0.6981(6) 0.041(3) Uani 1 1 d . U
C28 C 0.7965(12) 0.9288(9) 0.7527(6) 0.038(3) Uani 1 1 d . U
H28A H 0.7836 0.9755 0.8033 0.046 Uiso 1 1 calc R U
C29 C 0.9678(14) 1.0954(9) 0.7171(7) 0.060(3) Uani 1 1 d . U
H29A H 1.0280 1.1110 0.6718 0.091 Uiso 1 1 calc R U
H29B H 1.0341 1.1101 0.7674 0.091 Uiso 1 1 calc R U
H29C H 0.8935 1.1444 0.7244 0.091 Uiso 1 1 calc R U
C30 C 0.7223(12) 0.7591(9) 0.8929(5) 0.036(2) Uani 1 1 d . U
C31 C 0.8815(13) 0.7918(10) 0.8964(6) 0.049(3) Uani 1 1 d . U
H31A H 0.9268 0.8141 0.8504 0.058 Uiso 1 1 calc R U
C32 C 0.9721(15) 0.7920(11) 0.9649(7) 0.064(4) Uani 1 1 d . U
H32A H 1.0781 0.8168 0.9664 0.076 Uiso 1 1 calc R U
C33 C 0.9084(15) 0.7559(11) 1.0314(7) 0.059(3) Uani 1 1 d . U
H33A H 0.9714 0.7518 1.0771 0.071 Uiso 1 1 calc R U
C34 C 0.7554(14) 0.7263(9) 1.0317(6) 0.046(3) Uani 1 1 d . U
H34A H 0.7128 0.7080 1.0795 0.056 Uiso 1 1 calc R U
C35 C 0.6596(13) 0.7226(8) 0.9614(5) 0.039(3) Uani 1 1 d . U
H35A H 0.5541 0.6958 0.9605 0.047 Uiso 1 1 calc R U
C36 C 0.4726(12) 0.8408(9) 0.8245(5) 0.033(2) Uani 1 1 d . U
C37 C 0.4992(14) 0.9349(10) 0.8846(6) 0.050(3) Uani 1 1 d . U
H37A H 0.5884 0.9501 0.9202 0.060 Uiso 1 1 calc R U
C38 C 0.4013(15) 1.0103(11) 0.8965(7) 0.061(3) Uani 1 1 d . U
H38A H 0.4230 1.0773 0.9379 0.073 Uiso 1 1 calc R U
C39 C 0.2667(15) 0.9818(11) 0.8430(7) 0.057(3) Uani 1 1 d . U
H39A H 0.1952 1.0299 0.8496 0.068 Uiso 1 1 calc R U
C40 C 0.2404(15) 0.8905(11) 0.7850(7) 0.054(3) Uani 1 1 d . U
H40A H 0.1516 0.8758 0.7492 0.065 Uiso 1 1 calc R U
C41 C 0.3355(13) 0.8149(10) 0.7737(6) 0.046(3) Uani 1 1 d . U
H41A H 0.3104 0.7471 0.7331 0.055 Uiso 1 1 calc R U

loop_
_atom_site_aniso_label
_atom_site_aniso_U_11
_atom_site_aniso_U_22
_atom_site_aniso_U_33
_atom_site_aniso_U_23
_atom_site_aniso_U_13
_atom_site_aniso_U_12
Ni1 0.0228(9) 0.0246(9) 0.0433(8) 0.0137(6) 0.0082(6) -0.0017(7)
S1 0.0387(19) 0.0240(19) 0.0426(15) 0.0119(12) 0.0115(14) -0.0015(15)
P1 0.0269(18) 0.0278(19) 0.0403(15) 0.0125(13) 0.0054(13) 0.0000(15)
P2 0.0327(19) 0.0266(19) 0.0397(15) 0.0148(13) 0.0090(13) -0.0019(15)
F1 0.024(3) 0.035(4) 0.046(3) 0.018(3) 0.000(2) -0.001(3)
F2 0.026(4) 0.042(4) 0.065(4) 0.030(3) 0.010(3) 0.000(3)
F3 0.023(3) 0.042(4) 0.060(3) 0.014(3) 0.001(3) -0.003(3)
F4 0.030(4) 0.055(5) 0.069(4) 0.028(3) 0.020(3) -0.001(3)
F5 0.029(4) 0.038(4) 0.070(4) 0.021(3) 0.006(3) 0.003(3)
F6 0.036(4) 0.047(4) 0.050(3) 0.027(3) 0.008(3) 0.004(3)
F7 0.044(4) 0.032(4) 0.057(3) 0.012(3) 0.022(3) 0.007(3)
C1 0.027(4) 0.017(4) 0.039(4) 0.010(3) 0.002(3) 0.001(3)
C2 0.020(4) 0.030(4) 0.053(4) 0.017(3) 0.005(3) -0.004(3)
C3 0.023(4) 0.026(4) 0.057(4) 0.018(3) 0.008(3) -0.006(3)
C4 0.020(4) 0.013(4) 0.044(4) 0.014(3) 0.009(3) -0.003(3)
C5 0.029(4) 0.010(6) 0.034(4) 0.006(4) 0.002(3) -0.005(4)
C6 0.029(5) 0.030(7) 0.045(5) 0.016(4) 0.006(4) -0.003(4)
C7 0.027(5) 0.044(8) 0.044(5) 0.009(5) 0.006(4) -0.001(5)
C8 0.034(5) 0.053(8) 0.043(5) 0.015(5) 0.007(4) 0.001(5)
C9 0.039(5) 0.030(7) 0.040(5) 0.010(4) 0.004(4) 0.000(5)
C10 0.034(5) 0.047(8) 0.034(4) 0.008(4) 0.006(4) 0.009(5)
C11 0.034(5) 0.027(4) 0.042(5) 0.012(3) 0.013(4) 0.004(4)
C12 0.042(6) 0.037(5) 0.060(6) 0.019(4) 0.015(4) 0.009(5)
C13 0.056(7) 0.036(6) 0.060(6) 0.019(5) 0.010(5) 0.010(5)
C14 0.053(7) 0.034(6) 0.059(6) 0.017(5) 0.014(5) 0.006(5)
C15 0.042(6) 0.034(5) 0.060(6) 0.016(4) 0.011(5) 0.004(5)
C16 0.046(6) 0.032(5) 0.051(6) 0.017(4) 0.007(4) 0.005(5)
C17 0.016(5) 0.038(5) 0.036(4) 0.010(3) 0.011(3) 0.009(4)
C18 0.022(6) 0.057(7) 0.045(5) 0.021(4) 0.002(4) 0.001(5)
C19 0.032(6) 0.083(8) 0.047(5) 0.028(5) 0.003(4) 0.005(5)
C20 0.032(7) 0.088(8) 0.046(5) 0.020(5) -0.003(4) 0.005(5)
C21 0.029(6) 0.065(7) 0.042(5) 0.007(4) -0.004(4) 0.002(5)
C22 0.030(6) 0.046(6) 0.040(4) 0.012(4) 0.002(4) 0.005(4)
C23 0.034(6) 0.028(5) 0.040(4) 0.015(3) 0.010(4) -0.002(4)
C24 0.023(5) 0.021(4) 0.048(5) 0.015(3) 0.005(4) -0.002(4)
C25 0.036(6) 0.038(5) 0.053(5) 0.022(4) 0.015(5) -0.003(5)
C26 0.026(6) 0.037(5) 0.061(5) 0.029(4) 0.008(5) -0.007(4)
C27 0.029(6) 0.035(5) 0.062(5) 0.026(4) 0.003(5) -0.005(4)
C28 0.034(6) 0.028(5) 0.053(5) 0.017(4) 0.005(4) -0.004(4)
C29 0.050(8) 0.038(6) 0.091(8) 0.028(5) 0.004(6) -0.014(5)
C30 0.040(5) 0.037(6) 0.035(4) 0.017(4) 0.008(3) 0.008(4)
C31 0.038(5) 0.066(8) 0.048(5) 0.033(5) 0.003(4) 0.003(5)
C32 0.049(6) 0.081(10) 0.064(6) 0.039(6) -0.009(5) -0.002(6)
C33 0.059(6) 0.061(9) 0.060(6) 0.030(6) -0.011(5) 0.001(6)
C34 0.061(6) 0.036(8) 0.042(5) 0.018(5) -0.001(4) 0.002(6)
C35 0.044(6) 0.033(7) 0.040(5) 0.015(4) 0.005(4) 0.001(5)
C36 0.042(5) 0.030(5) 0.030(5) 0.015(3) 0.012(4) 0.003(4)
C37 0.064(7) 0.043(6) 0.043(5) 0.005(4) 0.004(5) 0.014(5)
C38 0.068(8) 0.053(7) 0.059(6) 0.003(5) 0.010(5) 0.015(6)
C39 0.061(7) 0.053(7) 0.062(6) 0.016(5) 0.015(5) 0.018(6)
C40 0.052(7) 0.059(7) 0.056(6) 0.013(5) 0.005(5) 0.021(6)
C41 0.041(6) 0.049(7) 0.050(6) 0.016(4) 0.008(4) 0.009(5)

loop_
_atom_type_symbol
_atom_type_description
_atom_type_scat_dispersion_real
_atom_type_scat_dispersion_imag
_atom_type_scat_source
C C 0.0033 0.0016 'International Tables Vol C Tables 4.2.6.8 and 6.1.1.4'
H H 0.0000 0.0000 'International Tables Vol C Tables 4.2.6.8 and 6.1.1.4'
F F 0.0171 0.0103 'International Tables Vol C Tables 4.2.6.8 and 6.1.1.4'
P P 0.1023 0.0942 'International Tables Vol C Tables 4.2.6.8 and 6.1.1.4'
S S 0.1246 0.1234 'International Tables Vol C Tables 4.2.6.8 and 6.1.1.4'
Ni Ni 0.3393 1.1124 'International Tables Vol C Tables 4.2.6.8 and 6.1.1.4'

loop_
_geom_angle_atom_site_label_1
_geom_angle_atom_site_label_2
_geom_angle_atom_site_label_3
_geom_angle
C4 Ni1 C1 86.7(4)
C4 Ni1 P2 93.2(3)
C1 Ni1 P2 178.8(3)
C4 Ni1 S1 176.7(3)
C1 Ni1 S1 92.0(2)
P2 Ni1 S1 88.04(11)
C24 S1 Ni1 106.8(3)
C5 P1 C11 103.2(4)
C5 P1 C17 111.9(5)
C11 P1 C17 111.8(5)
C5 P1 C1 110.4(4)
C11 P1 C1 114.6(5)
C17 P1 C1 105.2(4)
C30 P2 C23 105.7(5)
C30 P2 C36 107.8(5)
C23 P2 C36 101.6(4)
C30 P2 Ni1 114.2(3)
C23 P2 Ni1 108.9(4)
C36 P2 Ni1 117.2(4)
F1 C1 C2 104.3(8)
F1 C1 P1 107.9(5)
C2 C1 P1 113.2(6)
F1 C1 Ni1 109.5(5)
C2 C1 Ni1 108.0(6)
P1 C1 Ni1 113.5(5)
F3 C2 F2 104.8(8)
F3 C2 C3 110.9(8)
F2 C2 C3 107.2(8)
F3 C2 C1 113.2(8)
F2 C2 C1 109.5(8)
C3 C2 C1 110.8(9)
F4 C3 F5 106.3(8)
F4 C3 C2 112.1(8)
F5 C3 C2 107.8(8)
F4 C3 C4 112.5(8)
F5 C3 C4 108.0(8)
C2 C3 C4 109.8(8)
F7 C4 F6 106.2(7)
F7 C4 C3 105.7(8)
F6 C4 C3 104.4(7)
F7 C4 Ni1 121.5(6)
F6 C4 Ni1 112.5(6)
C3 C4 Ni1 105.1(6)
C10 C5 C6 120.5(8)
C10 C5 P1 120.5(8)
C6 C5 P1 118.9(6)
C7 C6 C5 117.2(9)
C8 C7 C6 122.6(10)
C7 C8 C9 120.3(9)
C8 C9 C10 119.8(9)
C5 C10 C9 119.6(10)
C12 C11 C16 117.5(11)
C12 C11 P1 123.1(10)
C16 C11 P1 118.8(8)
C13 C12 C11 121.8(12)
C12 C13 C14 119.9(11)
C13 C14 C15 119.0(13)
C16 C15 C14 122.6(13)
C15 C16 C11 119.1(11)
C22 C17 C18 120.8(10)
C22 C17 P1 119.5(7)
C18 C17 P1 119.5(9)
C19 C18 C17 118.5(12)
C20 C19 C18 121.5(10)
C19 C20 C21 120.4(12)
C22 C21 C20 117.9(12)
C17 C22 C21 120.9(9)
C24 C23 C28 121.4(8)
C24 C23 P2 114.0(8)
C28 C23 P2 124.6(7)
C23 C24 C25 118.6(10)
C23 C24 S1 122.0(7)
C25 C24 S1 119.3(8)
C26 C25 C24 119.1(10)
C25 C26 C27 123.6(9)
C28 C27 C26 116.5(11)
C28 C27 C29 121.5(10)
C26 C27 C29 122.0(9)
C27 C28 C23 120.8(10)
C35 C30 C31 117.4(9)
C35 C30 P2 119.9(8)
C31 C30 P2 122.2(6)
C32 C31 C30 121.7(9)
C31 C32 C33 120.0(12)
C34 C33 C32 120.4(11)
C33 C34 C35 120.8(9)
C30 C35 C34 119.5(11)
C37 C36 C41 118.7(10)
C37 C36 P2 124.2(10)
C41 C36 P2 117.1(8)
C36 C37 C38 122.7(13)
C37 C38 C39 116.5(12)
C40 C39 C38 120.9(12)
C39 C40 C41 122.9(14)
C40 C41 C36 118.2(12)

loop_
_geom_bond_atom_site_label_1
_geom_bond_atom_site_label_2
_geom_bond_distance
Ni1 C4 1.947(8)
Ni1 C1 2.044(11)
Ni1 P2 2.182(3)
Ni1 S1 2.198(2)
S1 C24 1.754(11)
P1 C5 1.805(8)
P1 C11 1.806(11)
P1 C17 1.818(10)
P1 C1 1.832(9)
P2 C30 1.793(11)
P2 C23 1.808(8)
P2 C36 1.818(10)
F1 C1 1.443(10)
F2 C2 1.389(10)
F3 C2 1.349(12)
F4 C3 1.367(9)
F5 C3 1.380(10)
F6 C4 1.383(9)
F7 C4 1.363(10)
C1 C2 1.540(12)
C2 C3 1.489(13)
C3 C4 1.542(15)
C5 C10 1.381(12)
C5 C6 1.427(13)
C6 C7 1.387(11)
C7 C8 1.346(13)
C8 C9 1.387(14)
C9 C10 1.399(11)
C11 C12 1.392(12)
C11 C16 1.420(15)
C12 C13 1.353(15)
C13 C14 1.369(15)
C14 C15 1.381(13)
C15 C16 1.334(14)
C17 C22 1.356(14)
C17 C18 1.406(12)
C18 C19 1.388(14)
C19 C20 1.360(17)
C20 C21 1.415(13)
C21 C22 1.411(14)
C23 C24 1.374(12)
C23 C28 1.405(14)
C24 C25 1.403(11)
C25 C26 1.374(15)
C26 C27 1.397(14)
C27 C28 1.387(12)
C27 C29 1.497(15)
C30 C35 1.414(11)
C30 C31 1.420(15)
C31 C32 1.380(15)
C32 C33 1.386(13)
C33 C34 1.366(16)
C34 C35 1.420(15)
C36 C37 1.351(14)
C36 C41 1.423(15)
C37 C38 1.391(14)
C38 C39 1.427(17)
C39 C40 1.308(16)
C40 C41 1.372(13)

loop_
_geom_torsion_atom_site_label_1
_geom_torsion_atom_site_label_2
_geom_torsion_atom_site_label_3
_geom_torsion_atom_site_label_4
_geom_torsion
C5 P1 C1 F1 46.6(8)
C11 P1 C1 F1 -69.4(6)
C17 P1 C1 F1 167.4(6)
C5 P1 C1 C2 161.5(7)
C11 P1 C1 C2 45.5(9)
C17 P1 C1 C2 -77.7(8)
C5 P1 C1 Ni1 -74.9(6)
C11 P1 C1 Ni1 169.1(4)
C17 P1 C1 Ni1 45.9(5)
F1 C1 C2 F3 22.0(10)
P1 C1 C2 F3 -95.0(9)
Ni1 C1 C2 F3 138.4(7)
F1 C1 C2 F2 138.6(8)
P1 C1 C2 F2 21.6(11)
Ni1 C1 C2 F2 -105.0(8)
F1 C1 C2 C3 -103.3(9)
P1 C1 C2 C3 139.7(7)
Ni1 C1 C2 C3 13.1(10)
F3 C2 C3 F4 67.6(10)
F2 C2 C3 F4 -46.3(11)
C1 C2 C3 F4 -165.8(8)
F3 C2 C3 F5 -49.1(10)
F2 C2 C3 F5 -162.9(8)
C1 C2 C3 F5 77.6(10)
F3 C2 C3 C4 -166.5(7)
F2 C2 C3 C4 79.6(9)
C1 C2 C3 C4 -39.9(10)
F4 C3 C4 F7 -56.8(9)
F5 C3 C4 F7 60.2(8)
C2 C3 C4 F7 177.5(6)
F4 C3 C4 F6 54.9(10)
F5 C3 C4 F6 172.0(6)
C2 C3 C4 F6 -70.7(8)
F4 C3 C4 Ni1 173.5(6)
F5 C3 C4 Ni1 -69.4(8)
C2 C3 C4 Ni1 47.9(8)
C11 P1 C5 C10 75.1(8)
C17 P1 C5 C10 -164.6(8)
C1 P1 C5 C10 -47.9(9)
C11 P1 C5 C6 -101.5(9)
C17 P1 C5 C6 18.9(9)
C1 P1 C5 C6 135.6(8)
C10 C5 C6 C7 -2.9(14)
P1 C5 C6 C7 173.7(7)
C5 C6 C7 C8 2.9(15)
C6 C7 C8 C9 -1.1(17)
C7 C8 C9 C10 -0.7(17)
C6 C5 C10 C9 1.2(14)
P1 C5 C10 C9 -175.3(8)
C8 C9 C10 C5 0.6(16)
C5 P1 C11 C12 83.0(8)
C17 P1 C11 C12 -37.4(8)
C1 P1 C11 C12 -156.9(7)
C5 P1 C11 C16 -88.2(8)
C17 P1 C11 C16 151.4(7)
C1 P1 C11 C16 31.8(8)
C16 C11 C12 C13 -1.8(13)
P1 C11 C12 C13 -173.1(7)
C11 C12 C13 C14 0.2(14)
C12 C13 C14 C15 2.1(14)
C13 C14 C15 C16 -2.9(14)
C14 C15 C16 C11 1.3(14)
C12 C11 C16 C15 1.0(13)
P1 C11 C16 C15 172.7(6)
C5 P1 C17 C22 47.0(9)
C11 P1 C17 C22 162.2(7)
C1 P1 C17 C22 -72.9(8)
C5 P1 C17 C18 -138.6(7)
C11 P1 C17 C18 -23.4(8)
C1 P1 C17 C18 101.5(8)
C22 C17 C18 C19 2.2(14)
P1 C17 C18 C19 -172.1(7)
C17 C18 C19 C20 -1.7(16)
C18 C19 C20 C21 1.8(17)
C19 C20 C21 C22 -2.2(16)
C18 C17 C22 C21 -2.8(14)
P1 C17 C22 C21 171.5(7)
C20 C21 C22 C17 2.8(15)
C30 P2 C23 C24 116.8(8)
C36 P2 C23 C24 -130.7(8)
Ni1 P2 C23 C24 -6.4(9)
C30 P2 C23 C28 -59.4(10)
C36 P2 C23 C28 53.1(10)
Ni1 P2 C23 C28 177.4(8)
C28 C23 C24 C25 -2.8(15)
P2 C23 C24 C25 -179.1(7)
C28 C23 C24 S1 -179.1(8)
P2 C23 C24 S1 4.6(11)
Ni1 S1 C24 C23 -0.6(9)
Ni1 S1 C24 C25 -176.9(7)
C23 C24 C25 C26 2.6(15)
S1 C24 C25 C26 179.0(8)
C24 C25 C26 C27 -2.4(16)
C25 C26 C27 C28 2.1(16)
C25 C26 C27 C29 179.8(11)
C26 C27 C28 C23 -2.2(15)
C29 C27 C28 C23 -179.9(10)
C24 C23 C28 C27 2.6(15)
P2 C23 C28 C27 178.5(8)
C23 P2 C30 C35 174.3(8)
C36 P2 C30 C35 66.2(9)
Ni1 P2 C30 C35 -66.0(8)
C23 P2 C30 C31 -13.8(11)
C36 P2 C30 C31 -121.9(9)
Ni1 P2 C30 C31 106.0(9)
C35 C30 C31 C32 -2.2(17)
P2 C30 C31 C32 -174.3(9)
C30 C31 C32 C33 2.2(19)
C31 C32 C33 C34 -3.8(19)
C32 C33 C34 C35 5.4(19)
C31 C30 C35 C34 3.6(15)
P2 C30 C35 C34 176.0(8)
C33 C34 C35 C30 -5.4(16)
C30 P2 C36 C37 25.7(9)
C23 P2 C36 C37 -85.2(9)
Ni1 P2 C36 C37 156.3(7)
C30 P2 C36 C41 -156.5(7)
C23 P2 C36 C41 92.6(8)
Ni1 P2 C36 C41 -26.0(7)
C41 C36 C37 C38 -3.1(15)
P2 C36 C37 C38 174.7(7)
C36 C37 C38 C39 1.9(15)
C37 C38 C39 C40 -1.5(16)
C38 C39 C40 C41 2.5(18)
C39 C40 C41 C36 -3.6(15)
C37 C36 C41 C40 3.8(13)
P2 C36 C41 C40 -174.1(7)
